data_7709201
loop_
_publ_author_name
'Romanenko, Nikita R.'
'Kuzmin, Alexey V.'
'Khasanov, Salavat S.'
'Faraonov, Maxim A.'
'Yudanova, Evgeniya I.'
'Nakano, Yoshiaki'
'Otsuka, Akihiro'
'Yamochi, Hideki'
'Kitagawa, Hiroshi'
'Konarev, Dmitri V.'

_publ_section_title
;
 Complexes of transition metal carbonyl clusters with tin(II)
 phthalocyanine in neutral and radical anion states: methods of synthesis,
 structures and properties
;
_journal_name_full 'Dalton Transactions'
_journal_paper_doi 10.1039/D1DT04061H
_journal_year 2022
_chemical_formula_moiety 'C43 H16 Co4 N8 O11 Sn'
_chemical_formula_sum 'C43 H16 Co4 N8 O11 Sn'
_chemical_formula_weight 1175.05
_space_group_crystal_system monoclinic
_space_group_IT_number 14
_space_group_name_Hall '-P 2ybc'
_space_group_name_H-M_alt 'P 1 21/c 1'
_atom_sites_solution_hydrogens geom
_atom_sites_solution_primary dual
_audit_creation_date 2021-10-10
_audit_creation_method
;
FinalCif V89 by Daniel Kratzert, Freiburg 2021,
https://dkratzert.de/finalcif.html
;
_audit_update_record
;
2021-10-14 deposited with the CCDC.	2021-12-29 downloaded from the CCDC.
;
_cell_angle_alpha 90
_cell_angle_beta 107.3910(10)
_cell_angle_gamma 90
_cell_formula_units_Z 4
_cell_length_a 12.91610(10)
_cell_length_b 30.5606(3)
_cell_length_c 10.94950(10)
_cell_measurement_reflns_used 23194
_cell_measurement_temperature 110(1)
_cell_measurement_theta_max 28.2180
_cell_measurement_theta_min 2.5880
_cell_volume 4124.46(7)
_computing_cell_refinement 'CrysAlisPro 1.171.38.41 (Rigaku OD, 2015)'
_computing_data_collection 'CrysAlisPro 1.171.38.41 (Rigaku OD, 2015)'
_computing_data_reduction 'CrysAlisPro 1.171.38.41 (Rigaku OD, 2015)'
_computing_molecular_graphics 'Olex2 1.5 (Dolomanov et al., 2009)'
_computing_publication_material 'Olex2 1.5 (Dolomanov et al., 2009)'
_computing_structure_refinement 'SHELXL 2018/3 (Sheldrick, 2015)'
_computing_structure_solution 'SHELXT  (Sheldrick, 2015)'
_diffrn_ambient_temperature 110.15
_diffrn_detector_area_resol_mean 10.4566
_diffrn_detector_type AtlasS2
_diffrn_measured_fraction_theta_full 0.997
_diffrn_measured_fraction_theta_max 0.968
_diffrn_measurement_device 'four-circle diffractometer'
_diffrn_measurement_device_type 'Xcalibur, AtlasS2, Gemini'
_diffrn_measurement_method '\w scans'
_diffrn_radiation_type MoK\a
_diffrn_radiation_wavelength 0.71073
_diffrn_reflns_av_R_equivalents 0.0208
_diffrn_reflns_av_unetI/netI 0.0185
_diffrn_reflns_Laue_measured_fraction_full 0.997
_diffrn_reflns_Laue_measured_fraction_max 0.968
_diffrn_reflns_limit_h_max 17
_diffrn_reflns_limit_h_min -17
_diffrn_reflns_limit_k_max 39
_diffrn_reflns_limit_k_min -40
_diffrn_reflns_limit_l_max 14
_diffrn_reflns_limit_l_min -13
_diffrn_reflns_number 45931
_diffrn_reflns_point_group_measured_fraction_full 0.997
_diffrn_reflns_point_group_measured_fraction_max 0.968
_diffrn_reflns_theta_full 25.242
_diffrn_reflns_theta_max 28.280
_diffrn_reflns_theta_min 2.123
_exptl_absorpt_coefficient_mu 2.247
_exptl_absorpt_correction_T_max 1.00000
_exptl_absorpt_correction_T_min 0.84029
_exptl_absorpt_correction_type multi-scan
_exptl_absorpt_process_details
;
CrysAlisPro 1.171.38.41 (Rigaku Oxford Diffraction, 2015)
Empirical absorption correction using spherical harmonics,
 implemented in SCALE3 ABSPACK scaling algorithm.
;
_exptl_crystal_colour 'metallic dark black'
_exptl_crystal_colour_lustre metallic
_exptl_crystal_colour_modifier dark
_exptl_crystal_colour_primary black
_exptl_crystal_density_diffrn 1.892
_exptl_crystal_description prism
_exptl_crystal_F_000 2304
_exptl_crystal_size_max 0.2
_exptl_crystal_size_mid 0.1
_exptl_crystal_size_min 0.05
_refine_diff_density_max 0.430
_refine_diff_density_min -0.414
_refine_diff_density_rms 0.065
_refine_ls_extinction_method none
_refine_ls_goodness_of_fit_ref 1.041
_refine_ls_hydrogen_treatment constr
_refine_ls_matrix_type full
_refine_ls_number_parameters 604
_refine_ls_number_reflns 9908
_refine_ls_number_restraints 242
_refine_ls_restrained_S_all 1.041
_refine_ls_R_factor_all 0.0279
_refine_ls_R_factor_gt 0.0223
_refine_ls_shift/su_max 0.005
_refine_ls_shift/su_mean 0.000
_refine_ls_structure_factor_coef Fsqd
_refine_ls_weighting_details 'w=1/[\s^2^(Fo^2^)+(0.0248P)^2^+2.6817P] where P=(Fo^2^+2Fc^2^)/3'
_refine_ls_weighting_scheme calc
_refine_ls_wR_factor_gt 0.0525
_refine_ls_wR_factor_ref 0.0550
_reflns_Friedel_coverage 0.000
_reflns_number_gt 8775
_reflns_number_total 9908
_reflns_threshold_expression 'I > 2\s(I)'
_cod_data_source_file d1dt04061h2.cif
_cod_data_source_block xcalibur
_cod_original_cell_volume 4124.45(7)
_cod_database_code 7709201
_shelx_shelxl_version_number 2018/3
_olex2_refinement_description
;
1. Fixed Uiso
 At 1.2 times of:
  All C(H) groups
2. Rigid bond restraints
 All non-hydrogen atoms
 with sigma for 1-2 distances of 0.002 and sigma for 1-3 distances of 0.003
3.a Aromatic/amide H refined with riding coordinates:
 C17(H17), C18(H18), C19(H19), C20(H20), C21(H21), C22(H22), C23(H23),
 C24(H24), C25(H25), C26(H26), C27(H27), C28(H28), C29(H29), C30(H30), C31(H31),
  C32(H32)
;
_olex2_submission_special_instructions 'No special instructions were received'
_shelx_space_group_comment
;
The symmetry employed for this shelxl refinement is uniquely defined
by the following loop, which should always be used as a source of
symmetry information in preference to the above space-group names.
They are only intended as comments.
;
_shelx_estimated_absorpt_t_min 0.662
_shelx_estimated_absorpt_t_max 0.896

loop_
_space_group_symop_operation_xyz
'x, y, z'
'-x, y+1/2, -z+1/2'
'-x, -y, -z'
'x, -y-1/2, z-1/2'

loop_
_atom_site_label
_atom_site_type_symbol
_atom_site_fract_x
_atom_site_fract_y
_atom_site_fract_z
_atom_site_U_iso_or_equiv
_atom_site_adp_type
_atom_site_occupancy
_atom_site_site_symmetry_order
_atom_site_calc_flag
_atom_site_refinement_flags_posn
_atom_site_refinement_flags_adp
_atom_site_refinement_flags_occupancy
_atom_site_disorder_assembly
_atom_site_disorder_group
Sn Sn 0.60675(2) 0.60011(2) 0.04845(2) 0.01699(4) Uani 1 1 d . U . . .
N1 N 0.53189(12) 0.62982(5) 0.17856(13) 0.0192(3) Uani 1 1 d . U . . .
N2 N 0.44413(12) 0.61034(5) -0.08042(14) 0.0190(3) Uani 1 1 d . U . . .
N3 N 0.57916(12) 0.53787(5) -0.04924(14) 0.0196(3) Uani 1 1 d . U . . .
N4 N 0.66619(12) 0.55674(5) 0.20954(14) 0.0200(3) Uani 1 1 d . U . . .
N5 N 0.65572(13) 0.60548(5) 0.38066(14) 0.0227(3) Uani 1 1 d . U . . .
N6 N 0.38094(12) 0.66840(5) 0.03044(14) 0.0194(3) Uani 1 1 d . U . . .
N7 N 0.45252(12) 0.56154(5) -0.25176(14) 0.0214(3) Uani 1 1 d . U . . .
N8 N 0.71193(12) 0.49294(5) 0.10329(14) 0.0217(3) Uani 1 1 d . U . . .
C1 C 0.58022(15) 0.63187(6) 0.30911(16) 0.0215(3) Uani 1 1 d . U . . .
C2 C 0.52923(15) 0.66627(6) 0.36182(17) 0.0224(4) Uani 1 1 d . U . . .
C3 C 0.44702(15) 0.68422(6) 0.25979(16) 0.0210(3) Uani 1 1 d . U . . .
C4 C 0.45004(14) 0.66085(6) 0.14554(16) 0.0193(3) Uani 1 1 d . U . . .
C5 C 0.37795(14) 0.64491(6) -0.07229(16) 0.0186(3) Uani 1 1 d . U . . .
C6 C 0.30130(14) 0.65294(6) -0.19800(17) 0.0199(3) Uani 1 1 d . U . . .
C7 C 0.32632(14) 0.62315(6) -0.28162(17) 0.0211(3) Uani 1 1 d . U . . .
C8 C 0.41387(14) 0.59582(6) -0.20529(16) 0.0196(3) Uani 1 1 d . U . . .
C9 C 0.52554(15) 0.53436(6) -0.17847(16) 0.0207(3) Uani 1 1 d . U . . .
C10 C 0.56077(15) 0.49497(6) -0.22705(17) 0.0217(3) Uani 1 1 d . U . . .
C11 C 0.63883(15) 0.47519(6) -0.12469(17) 0.0220(3) Uani 1 1 d . U . . .
C12 C 0.64794(14) 0.50241(6) -0.01337(17) 0.0207(3) Uani 1 1 d . U . . .
C13 C 0.71806(14) 0.51746(6) 0.20533(17) 0.0206(3) Uani 1 1 d . U . . .
C14 C 0.78071(15) 0.50549(6) 0.33453(17) 0.0230(4) Uani 1 1 d . U . . .
C15 C 0.76258(15) 0.53804(6) 0.41550(17) 0.0240(4) Uani 1 1 d . U . . .
C16 C 0.69099(14) 0.57020(6) 0.33514(16) 0.0215(3) Uani 1 1 d . U . . .
C17 C 0.54643(17) 0.68078(7) 0.48693(18) 0.0297(4) Uani 1 1 d . U . . .
H17 H 0.601658 0.668523 0.556329 0.036 Uiso 1 1 calc R U . . .
C18 C 0.47942(19) 0.71386(7) 0.50569(19) 0.0345(5) Uani 1 1 d . U . . .
H18 H 0.489847 0.724956 0.589560 0.041 Uiso 1 1 calc R U . . .
C19 C 0.39665(18) 0.73129(7) 0.40366(19) 0.0320(5) Uani 1 1 d . U . . .
H19 H 0.351420 0.753581 0.420319 0.038 Uiso 1 1 calc R U . . .
C20 C 0.37894(16) 0.71694(6) 0.27928(18) 0.0256(4) Uani 1 1 d . U . . .
H20 H 0.322795 0.728909 0.210328 0.031 Uiso 1 1 calc R U . . .
C21 C 0.21637(15) 0.68258(6) -0.24089(17) 0.0230(4) Uani 1 1 d . U . . .
H21 H 0.197663 0.702226 -0.183621 0.028 Uiso 1 1 calc R U . . .
C22 C 0.16009(16) 0.68236(7) -0.37035(18) 0.0275(4) Uani 1 1 d . U . . .
H22 H 0.101594 0.702187 -0.402286 0.033 Uiso 1 1 calc R U . . .
C23 C 0.18771(17) 0.65347(7) -0.45520(18) 0.0295(4) Uani 1 1 d . U . . .
H23 H 0.149152 0.654746 -0.543830 0.035 Uiso 1 1 calc R U . . .
C24 C 0.27032(16) 0.62307(7) -0.41198(17) 0.0260(4) Uani 1 1 d . U . . .
H24 H 0.288023 0.602996 -0.468913 0.031 Uiso 1 1 calc R U . . .
C25 C 0.52975(15) 0.47661(6) -0.34851(18) 0.0241(4) Uani 1 1 d . U . . .
H25 H 0.474537 0.489536 -0.416598 0.029 Uiso 1 1 calc R U . . .
C26 C 0.58214(16) 0.43881(7) -0.36689(19) 0.0273(4) Uani 1 1 d . U . . .
H26 H 0.563453 0.425737 -0.449334 0.033 Uiso 1 1 calc R U . . .
C27 C 0.66233(16) 0.41954(7) -0.26567(19) 0.0274(4) Uani 1 1 d . U . . .
H27 H 0.697937 0.393894 -0.281378 0.033 Uiso 1 1 calc R U . . .
C28 C 0.69112(15) 0.43695(6) -0.14299(19) 0.0248(4) Uani 1 1 d . U . . .
H28 H 0.744341 0.423342 -0.074251 0.030 Uiso 1 1 calc R U . . .
C29 C 0.84729(17) 0.46965(7) 0.3825(2) 0.0294(4) Uani 1 1 d . U . . .
H29 H 0.860744 0.447714 0.327683 0.035 Uiso 1 1 calc R U . . .
C30 C 0.89284(19) 0.46765(7) 0.5141(2) 0.0375(5) Uani 1 1 d . U . . .
H30 H 0.939077 0.443819 0.550329 0.045 Uiso 1 1 calc R U . . .
C31 C 0.87263(19) 0.49972(8) 0.5951(2) 0.0390(5) Uani 1 1 d . U . . .
H31 H 0.904251 0.496802 0.684955 0.047 Uiso 1 1 calc R U . . .
C32 C 0.80774(17) 0.53560(7) 0.54772(19) 0.0314(4) Uani 1 1 d . U . . .
H32 H 0.794633 0.557532 0.602808 0.038 Uiso 1 1 calc R U . . .
Co1 Co 0.74023(2) 0.64619(2) -0.00925(2) 0.01840(6) Uani 1 1 d . U . . .
Co2 Co 0.89933(2) 0.68607(2) -0.04035(2) 0.02398(6) Uani 1 1 d . U . . .
Co3 Co 0.91118(2) 0.60595(2) 0.01703(2) 0.02301(6) Uani 1 1 d . U . . .
Co4 Co 0.89741(2) 0.66079(2) 0.17800(2) 0.02099(6) Uani 1 1 d . U . . .
O1 O 0.70078(11) 0.71089(5) 0.16872(13) 0.0314(3) Uani 1 1 d . U . . .
O2 O 0.72998(12) 0.58110(5) -0.20753(13) 0.0339(3) Uani 1 1 d . U . . .
O3 O 1.10876(14) 0.61976(8) 0.22703(18) 0.0627(6) Uani 1 1 d . U . . .
O4 O 1.02026(13) 0.74027(5) 0.26786(15) 0.0407(4) Uani 1 1 d . U . . .
O5 O 0.90632(12) 0.62792(5) 0.43202(14) 0.0370(4) Uani 1 1 d . U . . .
O6 O 0.56882(13) 0.69380(6) -0.19342(15) 0.0437(4) Uani 1 1 d . U . . .
O7 O 0.93576(13) 0.51423(6) 0.09653(17) 0.0443(4) Uani 1 1 d . U . . .
O8 O 1.04826(14) 0.59593(6) -0.14975(17) 0.0458(4) Uani 1 1 d . U . . .
O9 O 0.83724(15) 0.67050(6) -0.31887(15) 0.0480(4) Uani 1 1 d . U . . .
O10 O 1.13258(13) 0.70747(6) 0.02272(16) 0.0446(4) Uani 1 1 d . U . . .
O11 O 0.80064(15) 0.77362(5) -0.04534(16) 0.0453(4) Uani 1 1 d . U . . .
C101 C 0.74799(15) 0.68526(6) 0.12886(17) 0.0223(3) Uani 1 1 d . U . . .
C102 C 0.76604(15) 0.60175(6) -0.11570(18) 0.0237(4) Uani 1 1 d . U . . .
C103 C 1.01873(17) 0.62541(8) 0.1696(2) 0.0351(5) Uani 1 1 d . U . . .
C104 C 0.97035(16) 0.70942(7) 0.23123(18) 0.0266(4) Uani 1 1 d . U . . .
C105 C 0.89837(15) 0.63997(6) 0.33207(18) 0.0250(4) Uani 1 1 d . U . . .
C106 C 0.63621(16) 0.67477(7) -0.12204(18) 0.0262(4) Uani 1 1 d . U . . .
C107 C 0.92121(16) 0.54965(7) 0.0664(2) 0.0302(4) Uani 1 1 d . U . . .
C108 C 0.99400(17) 0.60019(7) -0.0858(2) 0.0297(4) Uani 1 1 d . U . . .
C109 C 0.86119(17) 0.67680(7) -0.21200(19) 0.0312(4) Uani 1 1 d . U . . .
C110 C 1.04312(17) 0.69915(7) -0.00314(19) 0.0311(4) Uani 1 1 d . U . . .
C111 C 0.83882(17) 0.74006(7) -0.04221(19) 0.0302(4) Uani 1 1 d . U . . .

loop_
_atom_site_aniso_label
_atom_site_aniso_U_11
_atom_site_aniso_U_22
_atom_site_aniso_U_33
_atom_site_aniso_U_23
_atom_site_aniso_U_13
_atom_site_aniso_U_12
Sn 0.01574(6) 0.02048(6) 0.01371(6) 0.00086(4) 0.00282(4) 0.00152(5)
N1 0.0178(7) 0.0240(8) 0.0146(6) 0.0010(5) 0.0032(5) 0.0012(6)
N2 0.0167(7) 0.0229(7) 0.0156(6) -0.0008(5) 0.0021(5) 0.0014(6)
N3 0.0183(7) 0.0222(7) 0.0172(6) -0.0007(5) 0.0038(6) 0.0010(6)
N4 0.0198(7) 0.0230(7) 0.0159(6) 0.0021(5) 0.0035(6) 0.0024(6)
N5 0.0217(8) 0.0277(8) 0.0167(7) 0.0002(6) 0.0028(6) 0.0030(6)
N6 0.0190(7) 0.0204(7) 0.0173(6) 0.0007(5) 0.0033(6) 0.0000(6)
N7 0.0196(7) 0.0264(8) 0.0174(7) -0.0011(6) 0.0046(6) 0.0010(6)
N8 0.0206(8) 0.0225(8) 0.0213(7) 0.0018(6) 0.0053(6) 0.0010(6)
C1 0.0203(9) 0.0258(9) 0.0169(7) -0.0010(7) 0.0033(6) 0.0005(7)
C2 0.0224(9) 0.0233(9) 0.0192(8) -0.0020(7) 0.0027(7) 0.0008(7)
C3 0.0232(9) 0.0201(8) 0.0177(8) -0.0005(6) 0.0031(7) -0.0011(7)
C4 0.0194(8) 0.0195(8) 0.0183(7) 0.0007(6) 0.0045(6) -0.0010(7)
C5 0.0169(8) 0.0209(8) 0.0176(7) 0.0013(6) 0.0045(6) -0.0004(6)
C6 0.0179(8) 0.0220(9) 0.0179(7) 0.0000(6) 0.0026(6) -0.0006(7)
C7 0.0174(8) 0.0254(9) 0.0187(8) -0.0002(7) 0.0026(6) -0.0003(7)
C8 0.0164(8) 0.0245(9) 0.0167(7) -0.0011(6) 0.0030(6) -0.0010(7)
C9 0.0209(9) 0.0242(9) 0.0172(8) -0.0008(6) 0.0060(7) -0.0009(7)
C10 0.0199(9) 0.0245(9) 0.0217(8) -0.0012(7) 0.0077(7) -0.0009(7)
C11 0.0194(9) 0.0239(9) 0.0233(8) -0.0003(7) 0.0075(7) -0.0010(7)
C12 0.0185(8) 0.0218(8) 0.0217(8) 0.0008(7) 0.0058(7) -0.0002(7)
C13 0.0176(8) 0.0227(9) 0.0203(7) 0.0030(6) 0.0037(7) 0.0009(7)
C14 0.0201(9) 0.0250(9) 0.0217(8) 0.0039(7) 0.0029(7) -0.0002(7)
C15 0.0218(9) 0.0278(9) 0.0202(8) 0.0040(7) 0.0030(7) 0.0029(7)
C16 0.0189(9) 0.0272(9) 0.0169(7) 0.0019(6) 0.0032(7) 0.0005(7)
C17 0.0334(11) 0.0324(11) 0.0180(8) -0.0019(7) -0.0003(8) 0.0060(8)
C18 0.0463(13) 0.0342(11) 0.0181(9) -0.0065(8) 0.0021(8) 0.0098(9)
C19 0.0412(12) 0.0270(10) 0.0245(9) -0.0043(8) 0.0047(8) 0.0107(9)
C20 0.0296(10) 0.0233(9) 0.0199(8) -0.0011(7) 0.0013(7) 0.0047(8)
C21 0.0212(9) 0.0237(9) 0.0212(8) -0.0013(7) 0.0020(7) 0.0010(7)
C22 0.0229(9) 0.0297(10) 0.0241(9) 0.0020(8) -0.0019(7) 0.0062(8)
C23 0.0284(10) 0.0352(11) 0.0186(8) -0.0012(7) -0.0025(8) 0.0035(8)
C24 0.0258(10) 0.0318(10) 0.0177(8) -0.0024(7) 0.0024(7) 0.0015(8)
C25 0.0227(9) 0.0295(10) 0.0213(8) -0.0012(7) 0.0086(7) -0.0007(7)
C26 0.0276(10) 0.0319(10) 0.0252(9) -0.0065(8) 0.0120(7) -0.0013(8)
C27 0.0245(10) 0.0257(10) 0.0347(10) -0.0049(8) 0.0132(8) 0.0008(8)
C28 0.0218(9) 0.0240(9) 0.0289(9) 0.0003(7) 0.0078(7) 0.0020(7)
C29 0.0304(11) 0.0253(10) 0.0286(9) 0.0039(8) 0.0028(8) 0.0038(8)
C30 0.0408(13) 0.0306(11) 0.0320(10) 0.0077(8) -0.0030(9) 0.0103(9)
C31 0.0452(13) 0.0419(12) 0.0215(9) 0.0072(8) -0.0030(9) 0.0105(10)
C32 0.0341(11) 0.0359(11) 0.0200(8) 0.0025(8) 0.0016(8) 0.0061(9)
Co1 0.01614(12) 0.02328(13) 0.01467(11) 0.00026(9) 0.00292(9) 0.00041(9)
Co2 0.02119(13) 0.02983(14) 0.02113(12) -0.00007(10) 0.00663(10) -0.00380(11)
Co3 0.02033(13) 0.02784(14) 0.02033(12) -0.00352(10) 0.00527(10) 0.00362(10)
Co4 0.01861(12) 0.02582(13) 0.01638(11) -0.00295(9) 0.00195(9) 0.00153(10)
O1 0.0276(7) 0.0351(8) 0.0292(7) -0.0075(6) 0.0049(6) 0.0079(6)
O2 0.0301(8) 0.0476(9) 0.0253(7) -0.0147(6) 0.0104(6) -0.0071(7)
O3 0.0288(8) 0.0971(16) 0.0484(10) -0.0329(11) -0.0095(7) 0.0266(10)
O4 0.0401(9) 0.0412(9) 0.0407(9) -0.0118(7) 0.0117(7) -0.0120(7)
O5 0.0353(8) 0.0461(9) 0.0259(7) 0.0084(6) 0.0035(6) -0.0013(7)
O6 0.0369(9) 0.0557(11) 0.0330(8) 0.0192(7) 0.0021(7) 0.0098(8)
O7 0.0362(9) 0.0400(9) 0.0584(11) 0.0157(8) 0.0167(8) 0.0086(7)
O8 0.0489(10) 0.0488(10) 0.0518(10) -0.0015(8) 0.0333(9) 0.0067(8)
O9 0.0601(11) 0.0569(11) 0.0246(7) 0.0005(7) 0.0091(8) -0.0088(9)
O10 0.0271(7) 0.0686(12) 0.0391(9) -0.0106(8) 0.0111(7) -0.0109(8)
O11 0.0633(12) 0.0335(8) 0.0366(9) 0.0017(7) 0.0112(8) 0.0037(8)
C101 0.0207(8) 0.0251(9) 0.0190(8) 0.0007(6) 0.0030(7) 0.0020(7)
C102 0.0219(8) 0.0305(10) 0.0201(8) -0.0023(7) 0.0084(6) -0.0014(7)
C103 0.0255(9) 0.0463(12) 0.0288(9) -0.0121(9) 0.0010(7) 0.0096(9)
C104 0.0242(9) 0.0333(9) 0.0218(9) -0.0033(7) 0.0059(7) -0.0010(7)
C105 0.0209(9) 0.0273(10) 0.0229(8) -0.0011(7) 0.0006(7) 0.0013(8)
C106 0.0235(9) 0.0341(10) 0.0201(8) 0.0051(7) 0.0053(7) 0.0008(7)
C107 0.0253(10) 0.0353(9) 0.0308(10) 0.0017(8) 0.0098(8) 0.0069(8)
C108 0.0278(10) 0.0320(10) 0.0306(10) -0.0030(8) 0.0105(8) 0.0022(8)
C109 0.0325(11) 0.0352(11) 0.0261(8) 0.0021(8) 0.0092(8) -0.0059(9)
C110 0.0288(9) 0.0405(12) 0.0258(10) -0.0045(9) 0.0109(8) -0.0062(8)
C111 0.0344(11) 0.0315(9) 0.0242(9) 0.0016(8) 0.0078(8) -0.0047(8)

loop_
_atom_type_symbol
_atom_type_description
_atom_type_scat_dispersion_real
_atom_type_scat_dispersion_imag
_atom_type_scat_source
C C 0.0033 0.0016 'International Tables Vol C Tables 4.2.6.8 and 6.1.1.4'
H H 0.0000 0.0000 'International Tables Vol C Tables 4.2.6.8 and 6.1.1.4'
N N 0.0061 0.0033 'International Tables Vol C Tables 4.2.6.8 and 6.1.1.4'
O O 0.0106 0.0060 'International Tables Vol C Tables 4.2.6.8 and 6.1.1.4'
Co Co 0.3494 0.9721 'International Tables Vol C Tables 4.2.6.8 and 6.1.1.4'
Sn Sn -0.6537 1.4246 'International Tables Vol C Tables 4.2.6.8 and 6.1.1.4'

loop_
_geom_angle_atom_site_label_1
_geom_angle_atom_site_label_2
_geom_angle_atom_site_label_3
_geom_angle
_geom_angle_site_symmetry_1
_geom_angle_site_symmetry_3
_geom_angle_publ_flag
N1 Sn N2 80.25(5) . . ?
N1 Sn N3 131.36(6) . . ?
N1 Sn N4 80.68(6) . . ?
N1 Sn Co1 114.77(4) . . ?
N2 Sn Co1 111.57(4) . . ?
N3 Sn N2 79.68(6) . . ?
N3 Sn Co1 113.78(4) . . ?
N4 Sn N2 131.14(6) . . ?
N4 Sn N3 80.18(6) . . ?
N4 Sn Co1 117.28(4) . . ?
C1 N1 Sn 123.53(12) . . ?
C1 N1 C4 108.25(14) . . ?
C4 N1 Sn 125.17(11) . . ?
C5 N2 Sn 124.44(11) . . ?
C8 N2 Sn 122.00(12) . . ?
C8 N2 C5 108.26(14) . . ?
C9 N3 Sn 122.26(12) . . ?
C9 N3 C12 108.26(15) . . ?
C12 N3 Sn 123.59(11) . . ?
C13 N4 Sn 124.35(11) . . ?
C16 N4 Sn 123.56(12) . . ?
C16 N4 C13 108.78(14) . . ?
C16 N5 C1 123.21(16) . . ?
C5 N6 C4 123.50(16) . . ?
C8 N7 C9 122.82(15) . . ?
C13 N8 C12 123.33(16) . . ?
N1 C1 C2 109.08(15) . . ?
N5 C1 N1 127.56(17) . . ?
N5 C1 C2 123.20(16) . . ?
C3 C2 C1 107.01(15) . . ?
C17 C2 C1 131.66(17) . . ?
C17 C2 C3 121.26(17) . . ?
C2 C3 C4 106.56(16) . . ?
C20 C3 C2 121.48(17) . . ?
C20 C3 C4 131.91(17) . . ?
N1 C4 C3 109.08(15) . . ?
N6 C4 N1 127.61(16) . . ?
N6 C4 C3 123.27(16) . . ?
N2 C5 C6 109.12(15) . . ?
N6 C5 N2 127.49(16) . . ?
N6 C5 C6 123.39(16) . . ?
C7 C6 C5 106.56(15) . . ?
C21 C6 C5 132.31(17) . . ?
C21 C6 C7 121.12(16) . . ?
C6 C7 C8 106.90(15) . . ?
C24 C7 C6 121.46(17) . . ?
C24 C7 C8 131.64(17) . . ?
N2 C8 C7 109.07(15) . . ?
N7 C8 N2 127.41(16) . . ?
N7 C8 C7 123.46(16) . . ?
N3 C9 C10 108.99(16) . . ?
N7 C9 N3 128.13(16) . . ?
N7 C9 C10 122.89(16) . . ?
C11 C10 C9 107.21(16) . . ?
C25 C10 C9 131.13(18) . . ?
C25 C10 C11 121.67(17) . . ?
C10 C11 C12 106.44(16) . . ?
C28 C11 C10 120.70(17) . . ?
C28 C11 C12 132.86(18) . . ?
N3 C12 C11 109.09(15) . . ?
N8 C12 N3 127.30(16) . . ?
N8 C12 C11 123.60(17) . . ?
N4 C13 C14 108.72(15) . . ?
N8 C13 N4 127.62(16) . . ?
N8 C13 C14 123.64(17) . . ?
C15 C14 C13 106.78(16) . . ?
C29 C14 C13 131.80(18) . . ?
C29 C14 C15 121.41(17) . . ?
C14 C15 C16 107.12(16) . . ?
C32 C15 C14 121.61(18) . . ?
C32 C15 C16 131.26(18) . . ?
N4 C16 C15 108.59(16) . . ?
N5 C16 N4 127.93(16) . . ?
N5 C16 C15 123.46(16) . . ?
C2 C17 H17 121.5 . . ?
C18 C17 C2 117.06(18) . . ?
C18 C17 H17 121.5 . . ?
C17 C18 H18 119.3 . . ?
C17 C18 C19 121.40(18) . . ?
C19 C18 H18 119.3 . . ?
C18 C19 H19 119.1 . . ?
C20 C19 C18 121.81(19) . . ?
C20 C19 H19 119.1 . . ?
C3 C20 H20 121.5 . . ?
C19 C20 C3 116.96(18) . . ?
C19 C20 H20 121.5 . . ?
C6 C21 H21 121.3 . . ?
C22 C21 C6 117.47(17) . . ?
C22 C21 H21 121.3 . . ?
C21 C22 H22 119.3 . . ?
C21 C22 C23 121.39(18) . . ?
C23 C22 H22 119.3 . . ?
C22 C23 H23 119.4 . . ?
C24 C23 C22 121.17(18) . . ?
C24 C23 H23 119.4 . . ?
C7 C24 H24 121.3 . . ?
C23 C24 C7 117.32(18) . . ?
C23 C24 H24 121.3 . . ?
C10 C25 H25 121.2 . . ?
C26 C25 C10 117.60(18) . . ?
C26 C25 H25 121.2 . . ?
C25 C26 H26 119.5 . . ?
C25 C26 C27 120.94(18) . . ?
C27 C26 H26 119.5 . . ?
C26 C27 H27 119.2 . . ?
C28 C27 C26 121.70(18) . . ?
C28 C27 H27 119.2 . . ?
C11 C28 H28 121.3 . . ?
C27 C28 C11 117.34(18) . . ?
C27 C28 H28 121.3 . . ?
C14 C29 H29 121.7 . . ?
C30 C29 C14 116.67(19) . . ?
C30 C29 H29 121.7 . . ?
C29 C30 H30 119.1 . . ?
C29 C30 C31 121.8(2) . . ?
C31 C30 H30 119.1 . . ?
C30 C31 H31 119.2 . . ?
C32 C31 C30 121.68(19) . . ?
C32 C31 H31 119.2 . . ?
C15 C32 H32 121.6 . . ?
C31 C32 C15 116.8(2) . . ?
C31 C32 H32 121.6 . . ?
Sn Co1 Co2 170.433(13) . . ?
Sn Co1 Co3 110.944(12) . . ?
Sn Co1 Co4 111.022(11) . . ?
Co3 Co1 Co2 61.009(11) . . ?
Co4 Co1 Co2 61.118(10) . . ?
Co4 Co1 Co3 60.384(10) . . ?
C101 Co1 Sn 91.70(6) . . ?
C101 Co1 Co2 87.26(6) . . ?
C101 Co1 Co3 112.75(6) . . ?
C101 Co1 Co4 52.39(6) . . ?
C102 Co1 Sn 90.77(6) . . ?
C102 Co1 Co2 87.85(6) . . ?
C102 Co1 Co3 52.78(6) . . ?
C102 Co1 Co4 113.11(6) . . ?
C102 Co1 C101 165.00(8) . . ?
C106 Co1 Sn 91.01(6) . . ?
C106 Co1 Co2 98.55(6) . . ?
C106 Co1 Co3 142.88(6) . . ?
C106 Co1 Co4 139.65(7) . . ?
C106 Co1 C101 95.39(9) . . ?
C106 Co1 C102 99.36(9) . . ?
Co1 Co2 Co3 58.897(10) . . ?
Co1 Co2 Co4 58.628(9) . . ?
Co4 Co2 Co3 58.857(10) . . ?
C109 Co2 Co1 94.89(7) . . ?
C109 Co2 Co3 94.81(7) . . ?
C109 Co2 Co4 149.00(7) . . ?
C109 Co2 C110 102.03(9) . . ?
C109 Co2 C111 98.44(9) . . ?
C110 Co2 Co1 154.30(7) . . ?
C110 Co2 Co3 100.10(7) . . ?
C110 Co2 Co4 98.83(7) . . ?
C110 Co2 C111 102.05(10) . . ?
C111 Co2 Co1 94.34(7) . . ?
C111 Co2 Co3 151.12(7) . . ?
C111 Co2 Co4 99.35(6) . . ?
Co1 Co3 Co2 60.095(10) . . ?
Co1 Co3 Co4 59.589(10) . . ?
Co4 Co3 Co2 60.544(10) . . ?
C102 Co3 Co1 48.46(5) . . ?
C102 Co3 Co2 84.69(6) . . ?
C102 Co3 Co4 108.00(5) . . ?
C103 Co3 Co1 109.67(6) . . ?
C103 Co3 Co2 83.70(7) . . ?
C103 Co3 Co4 50.09(6) . . ?
C103 Co3 C102 158.08(8) . . ?
C107 Co3 Co1 119.60(7) . . ?
C107 Co3 Co2 177.07(7) . . ?
C107 Co3 Co4 116.63(7) . . ?
C107 Co3 C102 97.15(9) . . ?
C107 Co3 C103 93.83(10) . . ?
C108 Co3 Co1 131.46(7) . . ?
C108 Co3 Co2 86.65(7) . . ?
C108 Co3 Co4 134.60(7) . . ?
C108 Co3 C102 98.28(9) . . ?
C108 Co3 C103 99.53(10) . . ?
C108 Co3 C107 95.31(9) . . ?
Co1 Co4 Co2 60.254(10) . . ?
Co1 Co4 Co3 60.027(10) . . ?
Co3 Co4 Co2 60.599(10) . . ?
C101 Co4 Co1 49.40(5) . . ?
C101 Co4 Co2 84.95(5) . . ?
C101 Co4 Co3 109.41(5) . . ?
C103 Co4 Co1 109.80(6) . . ?
C103 Co4 Co2 83.57(7) . . ?
C103 Co4 Co3 49.79(6) . . ?
C103 Co4 C101 159.20(8) . . ?
C104 Co4 Co1 130.97(7) . . ?
C104 Co4 Co2 84.23(6) . . ?
C104 Co4 Co3 131.36(6) . . ?
C104 Co4 C101 98.75(9) . . ?
C104 Co4 C103 97.29(10) . . ?
C104 Co4 C105 97.75(9) . . ?
C105 Co4 Co1 119.38(6) . . ?
C105 Co4 Co2 177.01(6) . . ?
C105 Co4 Co3 116.49(6) . . ?
C105 Co4 C101 96.94(8) . . ?
C105 Co4 C103 93.94(9) . . ?
Co1 C101 Co4 78.21(7) . . ?
O1 C101 Co1 144.69(15) . . ?
O1 C101 Co4 137.05(15) . . ?
Co1 C102 Co3 78.76(7) . . ?
O2 C102 Co1 146.01(17) . . ?
O2 C102 Co3 135.21(16) . . ?
Co3 C103 Co4 80.12(8) . . ?
O3 C103 Co3 140.76(18) . . ?
O3 C103 Co4 139.12(18) . . ?
O4 C104 Co4 177.98(19) . . ?
O5 C105 Co4 175.13(18) . . ?
O6 C106 Co1 178.8(2) . . ?
O7 C107 Co3 174.44(19) . . ?
O8 C108 Co3 178.6(2) . . ?
O9 C109 Co2 179.2(2) . . ?
O10 C110 Co2 178.48(19) . . ?
O11 C111 Co2 178.96(19) . . ?

loop_
_geom_bond_atom_site_label_1
_geom_bond_atom_site_label_2
_geom_bond_distance
_geom_bond_site_symmetry_2
_geom_bond_publ_flag
Sn N1 2.1478(15) . ?
Sn N2 2.1746(15) . ?
Sn N3 2.1590(15) . ?
Sn N4 2.1558(14) . ?
Sn Co1 2.4507(3) . ?
N1 C1 1.380(2) . ?
N1 C4 1.385(2) . ?
N2 C5 1.379(2) . ?
N2 C8 1.378(2) . ?
N3 C9 1.381(2) . ?
N3 C12 1.382(2) . ?
N4 C13 1.382(2) . ?
N4 C16 1.378(2) . ?
N5 C1 1.326(2) . ?
N5 C16 1.325(2) . ?
N6 C4 1.329(2) . ?
N6 C5 1.325(2) . ?
N7 C8 1.325(2) . ?
N7 C9 1.331(2) . ?
N8 C12 1.329(2) . ?
N8 C13 1.328(2) . ?
C1 C2 1.449(3) . ?
C2 C3 1.403(3) . ?
C2 C17 1.393(3) . ?
C3 C4 1.451(2) . ?
C3 C20 1.389(3) . ?
C5 C6 1.456(2) . ?
C6 C7 1.396(3) . ?
C6 C21 1.392(3) . ?
C7 C8 1.453(3) . ?
C7 C24 1.394(2) . ?
C9 C10 1.444(3) . ?
C10 C11 1.401(3) . ?
C10 C25 1.388(3) . ?
C11 C12 1.451(2) . ?
C11 C28 1.394(3) . ?
C13 C14 1.451(2) . ?
C14 C15 1.398(3) . ?
C14 C29 1.395(3) . ?
C15 C16 1.452(3) . ?
C15 C32 1.392(3) . ?
C17 H17 0.9500 . ?
C17 C18 1.386(3) . ?
C18 H18 0.9500 . ?
C18 C19 1.400(3) . ?
C19 H19 0.9500 . ?
C19 C20 1.383(3) . ?
C20 H20 0.9500 . ?
C21 H21 0.9500 . ?
C21 C22 1.386(3) . ?
C22 H22 0.9500 . ?
C22 C23 1.403(3) . ?
C23 H23 0.9500 . ?
C23 C24 1.387(3) . ?
C24 H24 0.9500 . ?
C25 H25 0.9500 . ?
C25 C26 1.384(3) . ?
C26 H26 0.9500 . ?
C26 C27 1.401(3) . ?
C27 H27 0.9500 . ?
C27 C28 1.388(3) . ?
C28 H28 0.9500 . ?
C29 H29 0.9500 . ?
C29 C30 1.386(3) . ?
C30 H30 0.9500 . ?
C30 C31 1.397(3) . ?
C31 H31 0.9500 . ?
C31 C32 1.384(3) . ?
C32 H32 0.9500 . ?
Co1 Co2 2.4984(3) . ?
Co1 Co3 2.4678(3) . ?
Co1 Co4 2.4569(3) . ?
Co1 C101 1.9057(19) . ?
Co1 C102 1.8831(19) . ?
Co1 C106 1.7610(19) . ?
Co2 Co3 2.5210(4) . ?
Co2 Co4 2.5196(3) . ?
Co2 C109 1.817(2) . ?
Co2 C110 1.823(2) . ?
Co2 C111 1.823(2) . ?
Co3 Co4 2.4766(3) . ?
Co3 C102 2.0036(19) . ?
Co3 C103 1.920(2) . ?
Co3 C107 1.796(2) . ?
Co3 C108 1.778(2) . ?
Co4 C101 1.9882(19) . ?
Co4 C103 1.928(2) . ?
Co4 C104 1.763(2) . ?
Co4 C105 1.7996(19) . ?
O1 C101 1.155(2) . ?
O2 C102 1.160(2) . ?
O3 C103 1.158(3) . ?
O4 C104 1.145(2) . ?
O5 C105 1.130(2) . ?
O6 C106 1.140(2) . ?
O7 C107 1.131(3) . ?
O8 C108 1.137(3) . ?
O9 C109 1.134(3) . ?
O10 C110 1.133(2) . ?
O11 C111 1.134(3) . ?

loop_
_geom_torsion_atom_site_label_1
_geom_torsion_atom_site_label_2
_geom_torsion_atom_site_label_3
_geom_torsion_atom_site_label_4
_geom_torsion
_geom_torsion_site_symmetry_1
_geom_torsion_site_symmetry_2
_geom_torsion_site_symmetry_3
_geom_torsion_site_symmetry_4
_geom_torsion_publ_flag
Sn N1 C1 N5 -24.9(3) . . . . ?
Sn N1 C1 C2 159.70(12) . . . . ?
Sn N1 C4 N6 22.3(3) . . . . ?
Sn N1 C4 C3 -159.82(12) . . . . ?
Sn N2 C5 N6 -24.7(3) . . . . ?
Sn N2 C5 C6 154.67(12) . . . . ?
Sn N2 C8 N7 29.2(3) . . . . ?
Sn N2 C8 C7 -153.56(12) . . . . ?
Sn N3 C9 N7 -25.9(3) . . . . ?
Sn N3 C9 C10 154.23(12) . . . . ?
Sn N3 C12 N8 28.4(2) . . . . ?
Sn N3 C12 C11 -152.81(12) . . . . ?
Sn N4 C13 N8 -22.7(3) . . . . ?
Sn N4 C13 C14 159.00(12) . . . . ?
Sn N4 C16 N5 21.7(3) . . . . ?
Sn N4 C16 C15 -159.99(12) . . . . ?
Sn Co1 C102 Co3 -116.02(4) . . . . ?
Sn Co1 C102 O2 65.5(3) . . . . ?
N1 C1 C2 C3 1.4(2) . . . . ?
N1 C1 C2 C17 178.5(2) . . . . ?
N2 C5 C6 C7 -2.0(2) . . . . ?
N2 C5 C6 C21 177.74(19) . . . . ?
N3 C9 C10 C11 -1.3(2) . . . . ?
N3 C9 C10 C25 178.50(19) . . . . ?
N4 C13 C14 C15 1.4(2) . . . . ?
N4 C13 C14 C29 -179.6(2) . . . . ?
N5 C1 C2 C3 -174.28(18) . . . . ?
N5 C1 C2 C17 2.9(3) . . . . ?
N6 C5 C6 C7 177.40(17) . . . . ?
N6 C5 C6 C21 -2.9(3) . . . . ?
N7 C9 C10 C11 178.83(17) . . . . ?
N7 C9 C10 C25 -1.4(3) . . . . ?
N8 C13 C14 C15 -176.96(17) . . . . ?
N8 C13 C14 C29 2.0(3) . . . . ?
C1 N1 C4 N6 -177.03(18) . . . . ?
C1 N1 C4 C3 0.9(2) . . . . ?
C1 N5 C16 N4 6.7(3) . . . . ?
C1 N5 C16 C15 -171.45(18) . . . . ?
C1 C2 C3 C4 -0.8(2) . . . . ?
C1 C2 C3 C20 177.06(18) . . . . ?
C1 C2 C17 C18 -177.3(2) . . . . ?
C2 C3 C4 N1 0.0(2) . . . . ?
C2 C3 C4 N6 178.00(17) . . . . ?
C2 C3 C20 C19 0.6(3) . . . . ?
C2 C17 C18 C19 1.3(3) . . . . ?
C3 C2 C17 C18 -0.5(3) . . . . ?
C4 N1 C1 N5 174.01(18) . . . . ?
C4 N1 C1 C2 -1.4(2) . . . . ?
C4 N6 C5 N2 -1.5(3) . . . . ?
C4 N6 C5 C6 179.26(17) . . . . ?
C4 C3 C20 C19 177.9(2) . . . . ?
C5 N2 C8 N7 -175.50(18) . . . . ?
C5 N2 C8 C7 1.7(2) . . . . ?
C5 N6 C4 N1 3.1(3) . . . . ?
C5 N6 C4 C3 -174.60(17) . . . . ?
C5 C6 C7 C8 2.9(2) . . . . ?
C5 C6 C7 C24 -177.62(17) . . . . ?
C5 C6 C21 C22 178.21(19) . . . . ?
C6 C7 C8 N2 -3.0(2) . . . . ?
C6 C7 C8 N7 174.40(17) . . . . ?
C6 C7 C24 C23 -0.7(3) . . . . ?
C6 C21 C22 C23 -0.2(3) . . . . ?
C7 C6 C21 C22 -2.1(3) . . . . ?
C8 N2 C5 N6 -179.22(17) . . . . ?
C8 N2 C5 C6 0.1(2) . . . . ?
C8 N7 C9 N3 -5.4(3) . . . . ?
C8 N7 C9 C10 174.51(17) . . . . ?
C8 C7 C24 C23 178.6(2) . . . . ?
C9 N3 C12 N8 -178.20(18) . . . . ?
C9 N3 C12 C11 0.57(19) . . . . ?
C9 N7 C8 N2 3.4(3) . . . . ?
C9 N7 C8 C7 -173.48(17) . . . . ?
C9 C10 C11 C12 1.6(2) . . . . ?
C9 C10 C11 C28 -177.78(17) . . . . ?
C9 C10 C25 C26 177.50(19) . . . . ?
C10 C11 C12 N3 -1.4(2) . . . . ?
C10 C11 C12 N8 177.47(17) . . . . ?
C10 C11 C28 C27 -0.2(3) . . . . ?
C10 C25 C26 C27 1.0(3) . . . . ?
C11 C10 C25 C26 -2.7(3) . . . . ?
C12 N3 C9 N7 -179.68(18) . . . . ?
C12 N3 C9 C10 0.4(2) . . . . ?
C12 N8 C13 N4 -3.4(3) . . . . ?
C12 N8 C13 C14 174.68(17) . . . . ?
C12 C11 C28 C27 -179.36(19) . . . . ?
C13 N4 C16 N5 -178.17(18) . . . . ?
C13 N4 C16 C15 0.2(2) . . . . ?
C13 N8 C12 N3 0.2(3) . . . . ?
C13 N8 C12 C11 -178.40(17) . . . . ?
C13 C14 C15 C16 -1.3(2) . . . . ?
C13 C14 C15 C32 177.40(18) . . . . ?
C13 C14 C29 C30 -177.8(2) . . . . ?
C14 C15 C16 N4 0.7(2) . . . . ?
C14 C15 C16 N5 179.15(18) . . . . ?
C14 C15 C32 C31 0.8(3) . . . . ?
C14 C29 C30 C31 0.4(3) . . . . ?
C15 C14 C29 C30 1.0(3) . . . . ?
C16 N4 C13 N8 177.31(18) . . . . ?
C16 N4 C13 C14 -1.0(2) . . . . ?
C16 N5 C1 N1 -5.0(3) . . . . ?
C16 N5 C1 C2 169.83(18) . . . . ?
C16 C15 C32 C31 179.1(2) . . . . ?
C17 C2 C3 C4 -178.31(18) . . . . ?
C17 C2 C3 C20 -0.4(3) . . . . ?
C17 C18 C19 C20 -1.1(4) . . . . ?
C18 C19 C20 C3 0.1(3) . . . . ?
C20 C3 C4 N1 -177.58(19) . . . . ?
C20 C3 C4 N6 0.5(3) . . . . ?
C21 C6 C7 C8 -176.82(17) . . . . ?
C21 C6 C7 C24 2.6(3) . . . . ?
C21 C22 C23 C24 2.0(3) . . . . ?
C22 C23 C24 C7 -1.5(3) . . . . ?
C24 C7 C8 N2 177.7(2) . . . . ?
C24 C7 C8 N7 -5.0(3) . . . . ?
C25 C10 C11 C12 -178.24(17) . . . . ?
C25 C10 C11 C28 2.4(3) . . . . ?
C25 C26 C27 C28 1.2(3) . . . . ?
C26 C27 C28 C11 -1.5(3) . . . . ?
C28 C11 C12 N3 177.88(19) . . . . ?
C28 C11 C12 N8 -3.3(3) . . . . ?
C29 C14 C15 C16 179.61(18) . . . . ?
C29 C14 C15 C32 -1.7(3) . . . . ?
C29 C30 C31 C32 -1.3(4) . . . . ?
C30 C31 C32 C15 0.6(3) . . . . ?
C32 C15 C16 N4 -177.8(2) . . . . ?
C32 C15 C16 N5 0.7(3) . . . . ?
Co2 Co1 C102 Co3 54.51(4) . . . . ?
Co2 Co1 C102 O2 -123.9(3) . . . . ?
Co3 Co1 C102 O2 -178.4(3) . . . . ?
Co4 Co1 C102 Co3 -2.70(7) . . . . ?
Co4 Co1 C102 O2 178.9(3) . . . . ?
C101 Co1 C102 Co3 -16.5(3) . . . . ?
C101 Co1 C102 O2 165.0(3) . . . . ?
C106 Co1 C102 Co3 152.82(7) . . . . ?
C106 Co1 C102 O2 -25.6(3) . . . . ?
